data_2006176
loop_
_publ_author_name
'Clegg, William'
'Errington, R. John'
'Carmalt, Claire J.'

_publ_section_title
;
 Benzyltrimethylammonium Tetramethoxoborate
;
_journal_issue 6
_journal_name_full 'Acta Crystallographica Section C'
_journal_page_first 751
_journal_page_last 753
_journal_paper_doi 10.1107/S0108270197003508
_journal_volume 53
_journal_year 1997
_chemical_formula_iupac 'C10 H16 N 1+, C4 H12 B O4 1-'
_chemical_formula_moiety 'C10 H16 N +, C4 H12 B O4 -'
_chemical_formula_sum 'C14 H28 B N O4'
_chemical_formula_weight 285.18
_chemical_name_systematic
;
 benzyltrimethylammonium tetramethoxyborate
;
_space_group_IT_number 86
_symmetry_cell_setting tetragonal
_symmetry_space_group_name_Hall '-P 4bc'
_symmetry_space_group_name_H-M 'P 42/n :2'
_audit_creation_method SHELXL
_cell_angle_alpha 90
_cell_angle_beta 90
_cell_angle_gamma 90
_cell_formula_units_Z 8
_cell_length_a 16.178(2)
_cell_length_b 16.178(2)
_cell_length_c 12.462(3)
_cell_measurement_reflns_used 32
_cell_measurement_temperature 160(2)
_cell_measurement_theta_max 12.48
_cell_measurement_theta_min 10.32
_cell_volume 3261.7(10)
_computing_cell_refinement DIF4
_computing_data_collection 'DIF4 (Stoe & Cie, 1988)'
_computing_data_reduction 'local programs'
_computing_molecular_graphics SHELXTL
_computing_publication_material 'SHELXTL and local programs'
_computing_structure_refinement SHELXTL
_computing_structure_solution 'SHELXTL (Sheldrick, 1994)'
_diffrn_ambient_temperature 160(2)
_diffrn_measurement_device 'Stoe-Siemens diffractometer with Cryostream cooler (Cosier & Glazer, 1986)'
_diffrn_measurement_method '\w/\q scans with on-line profile fitting (Clegg, 1981)'
_diffrn_radiation_monochromator graphite
_diffrn_radiation_source 'fine-focus sealed tube'
_diffrn_radiation_type MoK\a
_diffrn_radiation_wavelength 0.71073
_diffrn_reflns_av_R_equivalents 0.0657
_diffrn_reflns_av_sigmaI/netI 0.0580
_diffrn_reflns_limit_h_max 19
_diffrn_reflns_limit_h_min -19
_diffrn_reflns_limit_k_max 19
_diffrn_reflns_limit_k_min -19
_diffrn_reflns_limit_l_max 14
_diffrn_reflns_limit_l_min -14
_diffrn_reflns_number 7551
_diffrn_reflns_theta_max 25.04
_diffrn_reflns_theta_min 2.52
_diffrn_standards_decay_% 0
_diffrn_standards_interval_time 60
_diffrn_standards_number 5
_exptl_absorpt_coefficient_mu 0.082
_exptl_absorpt_correction_type none
_exptl_crystal_colour colourless
_exptl_crystal_density_diffrn 1.162
_exptl_crystal_density_method 'not measured'
_exptl_crystal_description block
_exptl_crystal_F_000 1248
_exptl_crystal_size_max 0.50
_exptl_crystal_size_mid 0.35
_exptl_crystal_size_min 0.32
_refine_diff_density_max 0.285
_refine_diff_density_min -0.229
_refine_ls_extinction_coef 0.0043(10)
_refine_ls_extinction_method SHELXTL
_refine_ls_goodness_of_fit_all 1.033
_refine_ls_goodness_of_fit_obs 1.009
_refine_ls_hydrogen_treatment 'H atoms: see below'
_refine_ls_matrix_type full
_refine_ls_number_parameters 189
_refine_ls_number_reflns 2870
_refine_ls_number_restraints 0
_refine_ls_restrained_S_all 1.033
_refine_ls_restrained_S_obs 1.009
_refine_ls_R_factor_all 0.0898
_refine_ls_R_factor_obs .0496
_refine_ls_shift/esd_max 0.018
_refine_ls_shift/esd_mean 0.000
_refine_ls_structure_factor_coef Fsqd
_refine_ls_weighting_details 'w = 1/[\s^2^(Fo^2^)+(0.0449P)^2^+2.508P] where P = (Fo^2^+2Fc^2^)/3'
_refine_ls_weighting_scheme calc
_refine_ls_wR_factor_all 0.1423
_refine_ls_wR_factor_obs .1125
_reflns_number_observed 1938
_reflns_number_total 2870
_reflns_observed_criterion >2\s(I)
_cod_data_source_file ab1461.cif
_cod_data_source_block I
_cod_depositor_comments
;
The following automatic conversions were performed:

'_refine_ls_weighting_scheme' value 'calc w =
1/[\s^2^(Fo^2^)+(0.0449P)^2^+2.508P] where P = (Fo^2^+2Fc^2^)/3' was
changed to 'calc'. New tag '_refine_ls_weighting_details' was
created. The value of the new tag was set to 'w =
1/[\s^2^(Fo^2^)+(0.0449P)^2^+2.508P] where P = (Fo^2^+2Fc^2^)/3'.

Automatic conversion script
Id: cif_fix_values 3143 2015-03-26 13:38:13Z robertas 
;
_cod_original_sg_symbol_H-M 'P 42/n'
_cod_database_code 2006176

loop_
_symmetry_equiv_pos_as_xyz
'x, y, z'
'-x+1/2, -y+1/2, z'
'-y, x+1/2, z+1/2'
'y+1/2, -x, z+1/2'
'-x, -y, -z'
'x-1/2, y-1/2, -z'
'y, -x-1/2, -z-1/2'
'-y-1/2, x, -z-1/2'

loop_
_atom_site_aniso_label
_atom_site_aniso_U_11
_atom_site_aniso_U_22
_atom_site_aniso_U_33
_atom_site_aniso_U_12
_atom_site_aniso_U_13
_atom_site_aniso_U_23
B .0339(14) .0279(13) .0439(19) -.0018(11) .0020(13) .0081(12)
O1 .0363(9) .0287(8) .0511(12) -.0025(7) -.0086(8) .0059(8)
C1 .0382(13) .0395(13) .0516(18) .0013(11) -.0076(13) .0051(13)
O2 .0456(10) .0261(8) .0562(13) -.0046(7) -.0017(9) .0037(8)
C2 .0589(17) .0399(14) .0531(19) .0068(13) -.0031(15) -.0099(13)
O3 .0525(11) .0460(10) .0591(13) .0110(9) .0150(10) .0171(10)
C3 .0411(14) .0500(15) .059(2) -.0003(12) .0108(14) .0009(15)
O4 .0287(8) .0335(8) .0542(12) -.0042(6) -.0038(8) .0111(8)
C4 .0336(13) .0503(15) .076(2) -.0074(11) -.0050(14) .0157(16)
N .0280(9) .0289(9) .0362(12) .0003(7) -.0047(9) -.0016(9)
C5 .0348(12) .0325(12) .0393(15) .0042(10) .0022(11) -.0014(11)
C6 .0398(13) .0310(12) .0383(15) -.0007(10) -.0012(12) .0029(11)
C7 .0326(12) .0391(13) .0466(17) .0004(10) -.0118(12) -.0034(12)
C8 .0303(11) .0256(11) .0479(16) -.0021(9) -.0028(11) -.0009(11)
C9 .0307(11) .0250(11) .0481(17) -.0018(9) -.0027(11) .0013(11)
C10 .0347(12) .0326(12) .0463(16) .0003(10) -.0012(12) .0011(12)
C11 .0377(13) .0325(12) .073(2) .0053(10) .0088(15) .0013(14)
C12 .0548(17) .0400(14) .060(2) -.0017(12) .0154(15) -.0108(14)
C13 .0613(17) .0410(14) .0493(19) .0011(13) .0019(15) -.0063(14)
C14 .0421(13) .0331(12) .0519(18) .0009(10) -.0071(13) -.0047(13)

loop_
_atom_site_label
_atom_site_fract_x
_atom_site_fract_y
_atom_site_fract_z
_atom_site_U_iso_or_equiv
_atom_site_thermal_displace_type
_atom_site_calc_flag
_atom_site_refinement_flags
_atom_site_occupancy
_atom_site_disorder_group
_atom_site_type_symbol
B -.03848(16) .27831(16) .1039(3) .0352(7) Uani d . 1 . B
O1 .03833(10) .32415(9) .12014(15) .0387(5) Uani d . 1 . O
C1 .10021(15) .28196(15) .1780(2) .0431(7) Uani d . 1 . C
H1A .1459 .3199 .1934 .065 Uiso calc R 1 . H
H1B .1206 .2354 .1352 .065 Uiso calc R 1 . H
H1C .0771 .2613 .2455 .065 Uiso calc R 1 . H
O2 -.02401(10) .19508(9) .06022(17) .0426(5) Uani d . 1 . O
C2 .01737(18) .19195(16) -.0386(2) .0506(7) Uani d . 1 . C
H2A -.0221 .2018 -.0968 .076 Uiso calc R 1 . H
H2B .0427 .1374 -.0477 .076 Uiso calc R 1 . H
H2C .0605 .2345 -.0403 .076 Uiso calc R 1 . H
O3 -.08276(11) .25880(11) .20409(17) .0525(6) Uani d . 1 . O
C3 -.12946(16) .31960(17) .2551(3) .0499(7) Uani d . 1 . C
H3A -.1024 .3355 .3224 .075 Uiso calc R 1 . H
H3B -.1848 .2980 .2706 .075 Uiso calc R 1 . H
H3C -.1340 .3680 .2082 .075 Uiso calc R 1 . H
O4 -.08516(9) .33185(9) .03112(15) .0388(5) Uani d . 1 . O
C4 -.16417(15) .30112(17) .0026(3) .0533(8) Uani d . 1 . C
H4A -.1598 .2423 -.0155 .080 Uiso calc R 1 . H
H4B -.1851 .3317 -.0596 .080 Uiso calc R 1 . H
H4C -.2022 .3081 .0631 .080 Uiso calc R 1 . H
N .03898(11) .54159(11) .20725(17) .0310(5) Uani d . 1 . N
C5 .10758(14) .51333(14) .1344(2) .0355(6) Uani d . 1 . C
H5A .1097 .5490 .0710 .053 Uiso calc R 1 . H
H5B .0974 .4561 .1122 .053 Uiso calc R 1 . H
H5C .1604 .5164 .1728 .053 Uiso calc R 1 . H
C6 .03431(15) .48383(14) .3009(2) .0364(6) Uani d . 1 . C
H6A .0859 .4868 .3420 .055 Uiso calc R 1 . H
H6B .0261 .4272 .2750 .055 Uiso calc R 1 . H
H6C -.0121 .4996 .3470 .055 Uiso calc R 1 . H
C7 -.04050(14) .53904(15) .1456(2) .0394(6) Uani d . 1 . C
H7A -.0374 .5777 .0852 .059 Uiso calc R 1 . H
H7B -.0863 .5549 .1929 .059 Uiso calc R 1 . H
H7C -.0498 .4829 .1186 .059 Uiso calc R 1 . H
C8 .05982(14) .62923(13) .2433(2) .0346(6) Uani d . 1 . C
H8A .1167 .6294 .2727 .041 Uiso calc R 1 . H
H8B .0595 .6657 .1795 .041 Uiso calc R 1 . H
C9 .00244(14) .66534(13) .3263(2) .0346(6) Uani d . 1 . C
C10 -.07006(14) .70635(14) .2968(2) .0379(6) Uani d . 1 . C
H10 -.0850 .7103 .2233 .045 Uiso calc R 1 . H
C11 -.12033(16) .74128(15) .3748(3) .0477(7) Uani d . 1 . C
H11 -.1699 .7684 .3542 .057 Uiso calc R 1 . H
C12 -.09906(18) .73698(16) .4818(3) .0516(8) Uani d . 1 . C
H12 -.1337 .7612 .5347 .062 Uiso calc R 1 . H
C13 -.02700(18) .69724(16) .5115(3) .0505(7) Uani d . 1 . C
H13 -.0119 .6944 .5851 .061 Uiso calc R 1 . H
C14 .02336(16) .66151(15) .4345(2) .0424(7) Uani d . 1 . C
H14 .0727 .6341 .4557 .051 Uiso calc R 1 . H

loop_
_atom_type_symbol
_atom_type_description
_atom_type_scat_dispersion_real
_atom_type_scat_dispersion_imag
_atom_type_scat_source
C C 0.0033 0.0016 'International Tables Vol C Tables 4.2.6.8 and 6.1.1.4'
H H 0.0000 0.0000 'International Tables Vol C Tables 4.2.6.8 and 6.1.1.4'
B B 0.0013 0.0007 'International Tables Vol C Tables 4.2.6.8 and 6.1.1.4'
N N 0.0061 0.0033 'International Tables Vol C Tables 4.2.6.8 and 6.1.1.4'
O O 0.0106 0.0060 'International Tables Vol C Tables 4.2.6.8 and 6.1.1.4'

loop_
_geom_angle_atom_site_label_1
_geom_angle_atom_site_label_2
_geom_angle_atom_site_label_3
_geom_angle
_geom_angle_publ_flag
O1 B O2 112.4(2) yes
O1 B O3 113.9(2) yes
O1 B O4 102.95(18) yes
O2 B O3 101.24(19) yes
O2 B O4 113.2(2) yes
O3 B O4 113.6(2) yes
C1 O1 B 115.40(18) yes
C2 O2 B 115.73(19) yes
C3 O3 B 119.9(2) yes
C4 O4 B 114.41(18) yes
C6 N C7 109.82(18) no
C6 N C5 108.53(17) no
C7 N C5 108.4(2) no
C6 N C8 111.21(19) no
C7 N C8 111.49(17) no
C5 N C8 107.29(17) no
C9 C8 N 115.24(18) no
C14 C9 C10 118.7(2) no
C14 C9 C8 119.9(2) no
C10 C9 C8 121.4(2) no
C11 C10 C9 120.1(3) no
C12 C11 C10 120.7(3) no
C11 C12 C13 119.6(3) no
C12 C13 C14 120.3(3) no
C13 C14 C9 120.6(2) no

loop_
_geom_bond_atom_site_label_1
_geom_bond_atom_site_label_2
_geom_bond_site_symmetry_2
_geom_bond_distance
_geom_bond_publ_flag
B O1 . 1.461(3) yes
B O2 . 1.471(3) yes
B O3 . 1.473(3) yes
B O4 . 1.464(3) yes
O1 C1 . 1.410(3) yes
O2 C2 . 1.403(3) yes
O3 C3 . 1.394(3) yes
O4 C4 . 1.417(3) yes
N C5 . 1.505(3) no
N C6 . 1.497(3) no
N C7 . 1.498(3) no
N C8 . 1.525(3) no
C8 C9 . 1.508(4) no
C9 C14 . 1.391(4) no
C9 C10 . 1.397(3) no
C10 C11 . 1.387(4) no
C11 C12 . 1.379(4) no
C12 C13 . 1.382(4) no
C13 C14 . 1.385(4) no

loop_
_geom_torsion_atom_site_label_1
_geom_torsion_atom_site_label_2
_geom_torsion_atom_site_label_3
_geom_torsion_atom_site_label_4
_geom_torsion
_geom_torsion_publ_flag
O4 B O1 C1 -172.7(2) yes
O2 B O1 C1 -50.6(3) no
O3 B O1 C1 63.8(3) no
O1 B O2 C2 -58.8(3) no
O4 B O2 C2 57.3(3) no
O3 B O2 C2 179.3(2) yes
O1 B O3 C3 78.2(3) no
O4 B O3 C3 -39.3(3) no
O2 B O3 C3 -161.0(2) yes
O1 B O4 C4 -179.6(2) yes
O2 B O4 C4 58.8(3) no
O3 B O4 C4 -56.0(3) no
C6 N C8 C9 -55.4(3) no
C7 N C8 C9 67.5(3) no
C5 N C8 C9 -174.0(2) no
N C8 C9 C14 96.3(3) no
N C8 C9 C10 -86.8(3) no
C14 C9 C10 C11 -0.9(3) no
C8 C9 C10 C11 -177.9(2) no
C9 C10 C11 C12 0.8(4) no
C10 C11 C12 C13 -0.2(4) no
C11 C12 C13 C14 -0.4(4) no
C12 C13 C14 C9 0.3(4) no
C10 C9 C14 C13 0.4(4) no
C8 C9 C14 C13 177.4(2) no

loop_
_cod_related_entry_id
_cod_related_entry_database
_cod_related_entry_code
1 ChemSpider 21137717
